data_2019276
loop_
_publ_author_name
'Chernyshev, Vladimir V.'
'Efimov, Sergey Y.'
'Paseshnichenko, Ksenia A.'
'Shiryaev, Andrey A.'

_publ_section_title
;
 Two polymorphs of 2-ethyl-3-hydroxy-6-methylpyridinium hydrogen
 <i>N</i>-acetyl-<small>L</small>-glutamate from powder diffraction data
;
_journal_coeditor_code CU3043
_journal_issue 12
_journal_name_full 'Acta Crystallographica Section C'
_journal_page_first 1549
_journal_page_last 1552
_journal_paper_doi 10.1107/S0108270113031557
_journal_volume 69
_journal_year 2013
_chemical_formula_iupac 'C8 H12 N O +, C7 H10 N O5 -'
_chemical_formula_moiety 'C8 H12 N O +, C7 H10 N O5 -'
_chemical_formula_sum 'C15 H22 N2 O6'
_chemical_formula_weight 326.35
_chemical_melting_point_gt 392
_chemical_melting_point_lt 393
_chemical_name_systematic
;
2-Ethyl-3-hydroxy-6-methylpyridinium hydrogen
<i>N</i>-acetyl-<i>L</i>-glutamate
;
_space_group_IT_number 4
_symmetry_cell_setting monoclinic
_symmetry_space_group_name_Hall 'P 2yb'
_symmetry_space_group_name_H-M 'P 1 21 1'
_audit_creation_method 'MRIA, SHELXL-97'
_cell_angle_alpha 90.00
_cell_angle_beta 92.528(17)
_cell_angle_gamma 90.00
_cell_formula_units_Z 2
_cell_length_a 12.7258(14)
_cell_length_b 14.4642(16)
_cell_length_c 4.4683(11)
_cell_measurement_reflns_used 534
_cell_measurement_temperature 298(2)
_cell_measurement_theta_max 40.002
_cell_measurement_theta_min 3.476
_cell_volume 821.7(2)
_computing_cell_refinement '<i>MRIA</i> (Zlokazov & Chernyshev, 1992)'
_computing_data_collection '<i>DataCollector</i> (PANalytical, 2010)'
_computing_data_reduction '<i>DataCollector</i> (PANalytical, 2010)'
_computing_molecular_graphics 'PLATON (Spek, 2009) and Mercury (Macrae <i>et al.</i>, 2008)'
_computing_publication_material '<i>MRIA</i> (Zlokazov & Chernyshev, 1992) and SHELXL97 (Sheldrick, 2008)'
_computing_structure_refinement '<i>MRIA</i> (Zlokazov & Chernyshev, 1992)'
_computing_structure_solution 'simulated annealing (Zhukov <i>et al.</i>, 2001)'
_diffrn_ambient_temperature 298(2)
_diffrn_measurement_device 'PANanalytical EMPYREAN'
_diffrn_radiation_monochromator Ni-filter
_diffrn_radiation_source 'line-focus sealed tube'
_diffrn_radiation_type CuK\a
_diffrn_radiation_wavelength 1.5418
_exptl_absorpt_coefficient_mu 0.860
_exptl_crystal_density_diffrn 1.319
_exptl_crystal_density_method 'not measured'
_exptl_crystal_F_000 348
_pd_block_diffractogram_id M
_pd_char_colour colourless
_pd_char_particle_morphology plate
_pd_instr_location
;
A. N. Frumkin Institute of Physical Chemistry and Electrochemistry RAS,
Leninsky prospect, 31,
Moscow 119071,
Russian Federation
;
_pd_meas_2theta_range_inc 0.017
_pd_meas_2theta_range_max 80.008
_pd_meas_2theta_range_min 4.035
_pd_meas_number_of_points 4470
_pd_meas_scan_method cont
_pd_prep_pressure 101
_pd_prep_temperature 298(2)
_pd_proc_2theta_range_inc 0.017
_pd_proc_2theta_range_max 80.008
_pd_proc_2theta_range_min 4.035
_pd_proc_info_excluded_regions none
_pd_proc_ls_background_function 'Chebyshev polynomial up to the 5th order'
_pd_proc_ls_pref_orient_corr
;
March--Dollase (1986) texture correction;
direction of preferred orientation [001],
parameter <i>r</i> = 1.05(1).
;
_pd_proc_ls_profile_function 'split-type pseudo-Voigt (Toraya, 1986)'
_pd_proc_ls_prof_R_factor 0.0266
_pd_proc_ls_prof_wR_expected 0.0363
_pd_proc_ls_prof_wR_factor 0.0367
_pd_proc_wavelength 1.5418
_pd_spec_mounting
;
thin layer on the non-diffracting silicon plate
;
_pd_spec_mount_mode reflection
_pd_spec_shape flat_sheet
_pd_spec_size_axial 15
_pd_spec_size_equat 1
_pd_spec_size_thick 1
_refine_diff_density_max 0.47
_refine_diff_density_min -0.29
_refine_ls_extinction_method none
_refine_ls_goodness_of_fit_all 1.0112
_refine_ls_hydrogen_treatment noref
_refine_ls_matrix_type fullcycle
_refine_ls_number_constraints 0
_refine_ls_number_parameters 125
_refine_ls_number_restraints 59
_refine_ls_shift/su_max .003
_refine_ls_shift/su_mean .000
_refine_ls_structure_factor_coef Inet
_refine_ls_weighting_scheme sigma
_cod_data_source_file cu3043.cif
_cod_data_source_block M
_cod_original_sg_symbol_H-M 'P 21'
_cod_database_code 2019276

loop_
_symmetry_equiv_pos_as_xyz
'x, y, z'
'-x, y+1/2, -z'

loop_
_atom_site_type_symbol
_atom_site_label
_atom_site_fract_x
_atom_site_fract_y
_atom_site_fract_z
_atom_site_U_iso_or_equiv
_atom_site_adp_type
_atom_site_calc_flag
_atom_site_refinement_flags
_atom_site_occupancy
_atom_site_symmetry_multiplicity
N N1 0.3965(6) 0.5080 0.5779(19) 0.069(3) Uiso d . 1 1
H H1 0.3299 0.5107 0.5371 0.083 Uiso calc . 1 1
C C2 0.4538(8) 0.4399(8) 0.462(2) 0.075(5) Uiso d . 1 1
C C3 0.5660(8) 0.4363(8) 0.507(2) 0.079(5) Uiso d . 1 1
C C4 0.6117(8) 0.5080(7) 0.682(2) 0.078(5) Uiso d . 1 1
H H4 0.6845 0.5111 0.7087 0.094 Uiso calc . 1 1
C C5 0.5511(8) 0.5726(10) 0.812(2) 0.081(4) Uiso d . 1 1
H H5 0.5818 0.6174 0.9372 0.097 Uiso calc . 1 1
C C6 0.4422(8) 0.5713(9) 0.756(2) 0.073(4) Uiso d . 1 1
O O7 0.6281(5) 0.3746(5) 0.4043(15) 0.071(2) Uiso d . 1 1
H H7 0.6889 0.3866 0.4588 0.107 Uiso calc . 1 1
C C8 0.3925(8) 0.3709(8) 0.278(2) 0.076(4) Uiso d . 1 1
H H8A 0.4272 0.3642 0.0902 0.091 Uiso calc . 1 1
H H8B 0.3239 0.3979 0.2303 0.091 Uiso calc . 1 1
C C9 0.3741(9) 0.2749(8) 0.396(3) 0.079(4) Uiso d . 1 1
H H9A 0.3334 0.2400 0.2501 0.119 Uiso calc . 1 1
H H9B 0.3367 0.2788 0.5779 0.119 Uiso calc . 1 1
H H9C 0.4405 0.2449 0.4367 0.119 Uiso calc . 1 1
C C10 0.3719(8) 0.6429(7) 0.879(3) 0.082(5) Uiso d . 1 1
H H10A 0.3003 0.6299 0.8161 0.123 Uiso calc . 1 1
H H10B 0.3914 0.7027 0.8073 0.123 Uiso calc . 1 1
H H10C 0.3786 0.6420 1.0941 0.123 Uiso calc . 1 1
C C11 1.0301(9) 0.4831(7) 0.606(2) 0.084(5) Uiso d . 1 1
H H11 1.0023 0.4885 0.3989 0.101 Uiso calc . 1 1
N N12 0.9745(6) 0.4081(6) 0.7577(18) 0.077(3) Uiso d . 1 1
H H12 1.0086 0.3779 0.8965 0.093 Uiso calc . 1 1
C C13 0.8762(9) 0.3845(8) 0.694(2) 0.082(4) Uiso d . 1 1
O O14 0.8257(5) 0.4251(4) 0.5032(15) 0.068(3) Uiso d . 1 1
C C15 0.8331(7) 0.3029(7) 0.867(2) 0.078(4) Uiso d . 1 1
H H15A 0.7613 0.3148 0.9123 0.117 Uiso calc R 1 1
H H15B 0.8744 0.2946 1.0503 0.117 Uiso calc R 1 1
H H15C 0.8366 0.2479 0.7477 0.117 Uiso calc R 1 1
C C16 1.1452(8) 0.4558(7) 0.608(2) 0.076(4) Uiso d . 1 1
O O17 1.1975(5) 0.5027(4) 0.4444(15) 0.076(3) Uiso d . 1 1
O O18 1.1655(5) 0.3881(5) 0.7717(14) 0.079(3) Uiso d . 1 1
C C19 1.0217(8) 0.5767(9) 0.763(2) 0.077(4) Uiso d . 1 1
H H19A 1.0607 0.6221 0.6529 0.093 Uiso calc . 1 1
H H19B 1.0549 0.5718 0.9619 0.093 Uiso calc . 1 1
C C20 0.9091(8) 0.6118(7) 0.791(2) 0.078(5) Uiso d . 1 1
H H20A 0.8722 0.6081 0.5971 0.094 Uiso calc . 1 1
H H20B 0.8730 0.5718 0.9277 0.094 Uiso calc . 1 1
C C21 0.9042(8) 0.7077(8) 0.901(2) 0.085(4) Uiso d . 1 1
O O22 0.8377(5) 0.7150(4) 1.1060(14) 0.071(3) Uiso d . 1 1
H H22 0.8360 0.7687 1.1642 0.107 Uiso calc . 1 1
O O23 0.9520(5) 0.7732(5) 0.8196(16) 0.072(3) Uiso d . 1 1

loop_
_atom_type_symbol
_atom_type_description
_atom_type_scat_dispersion_real
_atom_type_scat_dispersion_imag
_atom_type_scat_source
O O 0.0492 0.0322 'International Tables Vol C Tables 4.2.6.8 and 6.1.1.4'
N N 0.0311 0.0180 'International Tables Vol C Tables 4.2.6.8 and 6.1.1.4'
C C 0.0181 0.0091 'International Tables Vol C Tables 4.2.6.8 and 6.1.1.4'
H H 0.0000 0.0000 'International Tables Vol C Tables 4.2.6.8 and 6.1.1.4'

loop_
_geom_angle_atom_site_label_1
_geom_angle_atom_site_label_2
_geom_angle_atom_site_label_3
_geom_angle
C6 N1 C2 120.4(9)
C6 N1 H1 119.8
C2 N1 H1 119.8
N1 C2 C3 121.7(10)
N1 C2 C8 115.1(9)
C3 C2 C8 123.2(10)
O7 C3 C4 117.5(9)
O7 C3 C2 126.7(10)
C4 C3 C2 115.8(10)
C5 C4 C3 121.1(10)
C5 C4 H4 119.5
C3 C4 H4 119.4
C4 C5 C6 119.4(11)
C4 C5 H5 120.3
C6 C5 H5 120.3
N1 C6 C5 121.4(11)
N1 C6 C10 116.5(9)
C5 C6 C10 122.1(11)
C3 O7 H7 109.5
C2 C8 C9 120.6(9)
C2 C8 H8A 107.2
C9 C8 H8A 107.2
C2 C8 H8B 107.2
C9 C8 H8B 107.1
H8A C8 H8B 106.8
C8 C9 H9A 109.5
C8 C9 H9B 109.5
H9A C9 H9B 109.5
C8 C9 H9C 109.5
H9A C9 H9C 109.4
H9B C9 H9C 109.5
C6 C10 H10A 109.5
C6 C10 H10B 109.5
H10A C10 H10B 109.5
C6 C10 H10C 109.5
H10A C10 H10C 109.5
H10B C10 H10C 109.4
N12 C11 C16 106.8(8)
N12 C11 C19 113.3(9)
C16 C11 C19 108.4(9)
N12 C11 H11 109.4
C16 C11 H11 109.4
C19 C11 H11 109.4
C13 N12 C11 124.3(9)
C13 N12 H12 117.9
C11 N12 H12 117.9
O14 C13 N12 120.0(10)
O14 C13 C15 123.1(10)
N12 C13 C15 116.8(9)
C13 C15 H15A 109.5
C13 C15 H15B 109.5
H15A C15 H15B 109.5
C13 C15 H15C 109.5
H15A C15 H15C 109.5
H15B C15 H15C 109.5
O17 C16 O18 133.5(10)
O17 C16 C11 114.0(9)
O18 C16 C11 112.5(9)
C11 C19 C20 114.6(9)
C11 C19 H19A 108.7
C20 C19 H19A 108.6
C11 C19 H19B 108.6
C20 C19 H19B 108.6
H19A C19 H19B 107.5
C21 C20 C19 113.2(9)
C21 C20 H20A 109.0
C19 C20 H20A 108.9
C21 C20 H20B 108.9
C19 C20 H20B 108.9
H20A C20 H20B 107.8
O23 C21 O22 121.1(10)
O23 C21 C20 128.1(10)
O22 C21 C20 110.8(9)
C21 O22 H22 109.5

loop_
_geom_bond_atom_site_label_1
_geom_bond_atom_site_label_2
_geom_bond_distance
N1 C6 1.329(14)
N1 C2 1.344(14)
N1 H1 0.86
C2 C3 1.434(14)
C2 C8 1.490(15)
C3 O7 1.289(13)
C3 C4 1.409(15)
C4 C5 1.359(16)
C4 H4 0.93
C5 C6 1.397(15)
C5 H5 0.93
C6 C10 1.490(16)
O7 H7 0.82
C8 C9 1.507(16)
C8 H8A 0.97
C8 H8B 0.97
C9 H9A 0.96
C9 H9B 0.96
C9 H9C 0.96
C10 H10A 0.96
C10 H10B 0.96
C10 H10C 0.96
C11 N12 1.475(14)
C11 C16 1.517(15)
C11 C19 1.530(16)
C11 H11 0.98
N12 C13 1.316(14)
N12 H12 0.86
C13 O14 1.199(13)
C13 C15 1.526(15)
C15 H15A 0.96
C15 H15B 0.96
C15 H15C 0.96
C16 O17 1.215(13)
C16 O18 1.243(13)
C19 C20 1.531(14)
C19 H19A 0.97
C19 H19B 0.97
C20 C21 1.473(15)
C20 H20A 0.97
C20 H20B 0.97
C21 O23 1.191(13)
C21 O22 1.278(13)
O22 H22 0.82

loop_
_geom_hbond_atom_site_label_D
_geom_hbond_atom_site_label_H
_geom_hbond_atom_site_label_A
_geom_hbond_site_symmetry_A
_geom_hbond_distance_DH
_geom_hbond_distance_HA
_geom_hbond_distance_DA
_geom_hbond_angle_DHA
N1 H1 O17 1_455 0.86 1.72 2.577(10) 173
O7 H7 O14 . 0.82 1.83 2.637(9) 168
N12 H12 O18 . 0.86 2.10 2.446(10) 103
N12 H12 O23 2_747 0.86 2.02 2.845(11) 159
O22 H22 O18 2_757 0.82 1.75 2.563(9) 171
